data_7214877
loop_
_publ_author_name
'Zhao, Junwei'
'Luo, Jie'
'Chen, Lijuan'
'Yuan, Jing'
'Li, Huiying'
'Ma, Pengtao'
'Wang, Jingping'
'Niu, Jingyang'

_publ_section_title
;
 Novel 1-D double-chain organic--inorganic hybrid polyoxotungstates
 constructed from dimeric copper--lanthanide heterometallic
 silicotungstate units
;
_journal_issue 23
_journal_name_full CrystEngComm
_journal_page_first 7981
_journal_paper_doi 10.1039/c2ce26007g
_journal_volume 14
_journal_year 2012
_chemical_formula_sum 'C18 H98 Cu3 Er2 N12 O95 Si2 W22'
_chemical_formula_weight 6629.10
_chemical_name_systematic
;
?
;
_space_group_IT_number 2
_symmetry_cell_setting triclinic
_symmetry_space_group_name_Hall '-P 1'
_symmetry_space_group_name_H-M 'P -1'
_atom_sites_solution_hydrogens geom
_atom_sites_solution_primary direct
_atom_sites_solution_secondary difmap
_audit_creation_method SHELXL-97
_cell_angle_alpha 85.211(3)
_cell_angle_beta 75.145(3)
_cell_angle_gamma 74.548(3)
_cell_formula_units_Z 1
_cell_length_a 11.330(2)
_cell_length_b 12.531(2)
_cell_length_c 21.364(4)
_cell_measurement_reflns_used 9726
_cell_measurement_temperature 296(2)
_cell_measurement_theta_max 25.00
_cell_measurement_theta_min 1.69
_cell_volume 2825.5(9)
_computing_cell_refinement 'Bruker XSCANS'
_computing_data_collection 'Bruker XSCANS'
_computing_data_reduction 'Bruker SHELXTL'
_computing_molecular_graphics 'Bruker SHELXTL'
_computing_publication_material 'Bruker SHELXTL'
_computing_structure_refinement 'SHELXL-97 (Sheldrick, 1997)'
_computing_structure_solution 'SHELXS-97 (Sheldrick, 1990)'
_diffrn_ambient_temperature 296(2)
_diffrn_detector_area_resol_mean none
_diffrn_measured_fraction_theta_full 0.977
_diffrn_measured_fraction_theta_max 0.977
_diffrn_measurement_device_type 'Bruker P4'
_diffrn_measurement_method '\w scans'
_diffrn_radiation_monochromator graphite
_diffrn_radiation_source 'fine-focus sealed tube'
_diffrn_radiation_type MoK\a
_diffrn_radiation_wavelength 0.71073
_diffrn_reflns_av_R_equivalents 0.0965
_diffrn_reflns_av_sigmaI/netI 0.1668
_diffrn_reflns_limit_h_max 13
_diffrn_reflns_limit_h_min -13
_diffrn_reflns_limit_k_max 14
_diffrn_reflns_limit_k_min -14
_diffrn_reflns_limit_l_max 25
_diffrn_reflns_limit_l_min -19
_diffrn_reflns_number 14018
_diffrn_reflns_theta_full 25.00
_diffrn_reflns_theta_max 25.00
_diffrn_reflns_theta_min 1.69
_diffrn_standards_decay_% none
_diffrn_standards_interval_count none
_diffrn_standards_interval_time none
_diffrn_standards_number none
_exptl_absorpt_coefficient_mu 24.434
_exptl_absorpt_correction_T_max 0.2171
_exptl_absorpt_correction_T_min 0.0314
_exptl_absorpt_correction_type multi-scan
_exptl_absorpt_process_details SADABS
_exptl_crystal_colour purple
_exptl_crystal_density_diffrn 3.896
_exptl_crystal_density_method 'not measured'
_exptl_crystal_description prism
_exptl_crystal_F_000 2929
_exptl_crystal_size_max 0.46
_exptl_crystal_size_mid 0.22
_exptl_crystal_size_min 0.09
_refine_diff_density_max 4.262
_refine_diff_density_min -4.198
_refine_diff_density_rms 0.617
_refine_ls_extinction_coef 0.00028(3)
_refine_ls_extinction_expression Fc^*^=kFc[1+0.001xFc^2^\l^3^/sin(2\q)]^-1/4^
_refine_ls_extinction_method SHELXL
_refine_ls_goodness_of_fit_ref 1.041
_refine_ls_hydrogen_treatment constr
_refine_ls_matrix_type full
_refine_ls_number_parameters 617
_refine_ls_number_reflns 9726
_refine_ls_number_restraints 156
_refine_ls_restrained_S_all 1.040
_refine_ls_R_factor_all 0.1197
_refine_ls_R_factor_gt 0.0876
_refine_ls_shift/su_max 0.005
_refine_ls_shift/su_mean 0.000
_refine_ls_structure_factor_coef Fsqd
_refine_ls_weighting_details 'calc w=1/[\s^2^(Fo^2^)+(0.0609P)^2^+0.0000P] where P=(Fo^2^+2Fc^2^)/3'
_refine_ls_weighting_scheme calc
_refine_ls_wR_factor_gt 0.1728
_refine_ls_wR_factor_ref 0.1810
_reflns_number_gt 5606
_reflns_number_total 9726
_reflns_threshold_expression >2sigma(I)
_cod_data_source_file c2ce26007g.txt
_cod_data_source_block 9
_cod_depositor_comments
;
The following automatic conversions were performed:

'_symmetry_cell_setting' value 'Triclinic' changed to 'triclinic'
according to
/usr/data/users/saulius/automatic-downloads/retrospective/RSC/lib/dictionaries/cif_core.dic
dictionary named 'cif_core.dic' version 2.4.2 from 2011-04-26.

Automatic conversion script
Id: cif_fix_values 2281 2013-09-26 08:29:07Z andrius 
;
_cod_original_cell_volume 2825.4(9)
_cod_original_sg_symbol_H-M P-1
_cod_database_code 7214877

loop_
_symmetry_equiv_pos_as_xyz
'x, y, z'
'-x, -y, -z'

loop_
_atom_site_label
_atom_site_type_symbol
_atom_site_fract_x
_atom_site_fract_y
_atom_site_fract_z
_atom_site_U_iso_or_equiv
_atom_site_adp_type
_atom_site_occupancy
_atom_site_symmetry_multiplicity
_atom_site_calc_flag
_atom_site_refinement_flags
Er1 Er 1.39625(16) 0.79825(11) -0.26390(6) 0.0424(5) Uani 1 1 d .
Si1 Si 1.7423(8) 0.8043(6) -0.2314(3) 0.0195(18) Uani 1 1 d .
O1 O 1.746(2) 1.0550(14) -0.0493(8) 0.039(5) Uani 1 1 d U
O2 O 1.946(2) 0.9244(13) -0.1379(7) 0.032(5) Uani 1 1 d .
O3 O 1.605(2) 0.9520(15) -0.0979(8) 0.042(5) Uani 1 1 d U
O4 O 1.824(2) 0.8110(14) -0.1787(7) 0.036(6) Uani 1 1 d .
O5 O 1.751(2) 1.0487(14) -0.1803(8) 0.035(5) Uani 1 1 d .
O6 O 1.798(2) 0.8215(14) -0.0551(7) 0.032(5) Uani 1 1 d U
O7 O 1.866(2) 0.5987(16) -0.0273(8) 0.043(5) Uani 1 1 d U
O8 O 1.876(2) 0.5708(15) -0.1590(8) 0.034(5) Uani 1 1 d U
O9 O 1.678(2) 0.6918(14) -0.0868(8) 0.035(5) Uani 1 1 d U
O10 O 2.002(2) 0.7047(15) -0.1286(8) 0.034(5) Uani 1 1 d U
O11 O 2.177(2) 0.8097(15) -0.2029(8) 0.038(5) Uani 1 1 d U
O12 O 2.002(2) 0.9142(15) -0.2668(7) 0.034(5) Uani 1 1 d U
O13 O 2.052(2) 0.6959(16) -0.2566(7) 0.038(6) Uani 1 1 d .
O14 O 1.621(2) 1.2334(17) -0.2421(9) 0.049(7) Uani 1 1 d .
O15 O 1.7513(19) 0.9101(13) -0.2820(7) 0.027(5) Uani 1 1 d .
O16 O 1.8386(18) 1.0813(14) -0.3040(7) 0.024(5) Uani 1 1 d .
O17 O 1.623(2) 1.0804(13) -0.3276(7) 0.027(4) Uani 1 1 d U
O18 O 1.5348(18) 1.0468(14) -0.2010(7) 0.025(4) Uani 1 1 d U
O19 O 1.3466(19) 1.0456(14) -0.0857(7) 0.028(5) Uani 1 1 d U
O20 O 1.359(2) 0.9291(16) -0.1886(8) 0.040(6) Uani 1 1 d .
O21 O 1.602(2) 0.8090(15) -0.1952(8) 0.039(6) Uani 1 1 d .
O22 O 1.437(2) 0.8154(16) -0.0855(8) 0.040(5) Uani 1 1 d U
O23 O 1.471(2) 0.5919(16) -0.0646(8) 0.044(6) Uani 1 1 d .
O24 O 1.4248(19) 0.6862(14) -0.1757(8) 0.030(5) Uani 1 1 d .
O25 O 1.661(2) 0.5661(14) -0.1827(8) 0.031(5) Uani 1 1 d U
O26 O 1.865(2) 0.3745(13) -0.2064(8) 0.035(6) Uani 1 1 d .
O27 O 1.7837(19) 0.5085(13) -0.3044(7) 0.025(4) Uani 1 1 d U
O28 O 1.8117(19) 0.6902(14) -0.2730(7) 0.026(4) Uani 1 1 d U
O29 O 1.9956(18) 0.5128(13) -0.2807(8) 0.025(4) Uani 1 1 d U
O30 O 2.185(2) 0.5937(15) -0.3758(8) 0.033(4) Uani 1 1 d U
O31 O 1.936(2) 0.6180(15) -0.3871(8) 0.040(6) Uani 1 1 d .
O32 O 1.995(2) 0.7931(13) -0.3601(7) 0.030(5) Uani 1 1 d .
O33 O 2.066(2) 0.9921(16) -0.3943(9) 0.043(6) Uani 1 1 d U
O34 O 1.837(2) 0.9623(15) -0.3995(8) 0.044(6) Uani 1 1 d .
O35 O 1.608(2) 0.9884(18) -0.4391(8) 0.055(7) Uani 1 1 d .
O36 O 1.5157(18) 0.9086(13) -0.3207(7) 0.024(4) Uiso 1 1 d .
O37 O 1.746(2) 0.7904(15) -0.3882(8) 0.037(5) Uani 1 1 d U
O38 O 1.729(2) 0.5855(16) -0.4263(8) 0.046(6) Uani 1 1 d .
O39 O 1.5841(19) 0.6811(14) -0.3109(8) 0.030(5) Uani 1 1 d U
O1W O 1.350(3) 0.784(2) -0.3688(12) 0.084 Uiso 1 1 d .
O2W O 1.270(3) 0.921(2) -0.3199(12) 0.085 Uiso 1 1 d .
O3W O 1.346(3) 0.627(2) -0.2886(11) 0.071(7) Uiso 1 1 d .
O4W O 2.079(3) 1.4258(17) -0.4562(9) 0.057(8) Uani 1 1 d .
O5W O 0.526(6) 0.400(5) 0.444(3) 0.092(18) Uiso 0.50 1 d P
O6W O 0.415(4) 0.681(3) 0.0882(14) 0.104(10) Uiso 1 1 d .
O7W O 0.484(3) 0.5400(18) 0.2487(11) 0.073(9) Uani 1 1 d .
O8W O 0.525(3) 0.8214(17) 0.0281(10) 0.063(8) Uani 1 1 d .
O9W O 0.006(3) 0.856(2) 0.2165(11) 0.072(8) Uani 1 1 d U
W1 W 1.76114(14) 0.95767(9) -0.10470(5) 0.0310(4) Uani 1 1 d .
W2 W 1.84096(14) 0.67891(9) -0.09353(5) 0.0327(4) Uani 1 1 d .
W3 W 2.03101(14) 0.81148(9) -0.19893(5) 0.0314(4) Uani 1 1 d .
W4 W 1.67199(14) 1.09398(9) -0.25141(5) 0.0317(4) Uani 1 1 d .
W5 W 1.45195(13) 0.94988(10) -0.13862(5) 0.0330(4) Uani 1 1 d .
W6 W 1.52985(14) 0.67743(10) -0.12654(5) 0.0330(4) Uani 1 1 d .
W7 W 1.83528(13) 0.51352(9) -0.22649(5) 0.0291(3) Uani 1 1 d .
W8 W 2.02869(13) 0.64256(9) -0.33238(5) 0.0293(3) Uani 1 1 d U
W9 W 1.94080(14) 0.94938(9) -0.34708(5) 0.0315(4) Uani 1 1 d .
W10 W 1.65510(14) 0.94269(9) -0.36946(5) 0.0311(4) Uani 1 1 d .
W11 W 1.74217(13) 0.64288(9) -0.35758(5) 0.0286(3) Uani 1 1 d .
Cu1 Cu 2.0733(4) 1.2468(3) -0.41477(15) 0.0447(12) Uani 1 1 d .
Cu2 Cu 2.0000 1.0000 0.0000 0.080(2) Uani 1 2 d S
N1 N 2.260(3) 1.193(3) -0.4489(14) 0.086(13) Uani 1 1 d .
H1A H 2.2788 1.1202 -0.4582 0.103 Uiso 1 1 calc R
H1B H 2.2838 1.2294 -0.4859 0.103 Uiso 1 1 calc R
N2 N 2.109(3) 1.272(2) -0.3292(12) 0.056(8) Uani 1 1 d D
H2B H 2.0720 1.3420 -0.3163 0.067 Uiso 1 1 calc R
H2C H 2.0797 1.2257 -0.2983 0.067 Uiso 1 1 calc R
N3 N 1.891(2) 1.2940(17) -0.3800(9) 0.023(5) Uani 1 1 d U
H3A H 1.8652 1.2427 -0.3518 0.028 Uiso 1 1 calc R
H3B H 1.8709 1.3581 -0.3589 0.028 Uiso 1 1 calc R
N4 N 2.033(3) 1.206(2) -0.4936(10) 0.056(10) Uani 1 1 d .
H4B H 2.0509 1.2534 -0.5264 0.067 Uiso 1 1 calc R
H4C H 2.0792 1.1372 -0.5060 0.067 Uiso 1 1 calc R
N5 N 2.128(4) 0.857(3) -0.0370(15) 0.085(11) Uiso 1 1 d .
H5A H 2.1207 0.8467 -0.0769 0.102 Uiso 1 1 calc R
H5B H 2.2069 0.8641 -0.0410 0.102 Uiso 1 1 calc R
N6 N 1.940(4) 0.919(3) 0.0768(15) 0.082 Uiso 1 1 d .
H6A H 1.9639 0.9354 0.1109 0.099 Uiso 1 1 calc R
H6B H 1.8549 0.9317 0.0867 0.099 Uiso 1 1 calc R
C1 C 2.329(5) 1.207(4) -0.4034(19) 0.082 Uiso 1 1 d .
H1C H 2.3809 1.2573 -0.4224 0.098 Uiso 1 1 calc R
H1D H 2.3855 1.1360 -0.3965 0.098 Uiso 1 1 calc R
C2 C 2.250(3) 1.250(4) -0.3404(18) 0.086 Uiso 1 1 d D
H2A H 2.2492 1.3265 -0.3536 0.103 Uiso 1 1 calc R
C3 C 2.294(6) 1.258(4) -0.281(2) 0.13(2) Uiso 1 1 d D
H3C H 2.2263 1.3017 -0.2494 0.191 Uiso 1 1 calc R
H3D H 2.3635 1.2919 -0.2923 0.191 Uiso 1 1 calc R
H3E H 2.3213 1.1849 -0.2634 0.191 Uiso 1 1 calc R
C4 C 1.827(4) 1.309(3) -0.4343(18) 0.072 Uiso 1 1 d U
H4A H 1.8429 1.3760 -0.4588 0.086 Uiso 1 1 calc R
C5 C 1.898(4) 1.209(3) -0.4783(15) 0.061(12) Uani 1 1 d .
H5C H 1.8833 1.1416 -0.4563 0.073 Uiso 1 1 calc R
H5D H 1.8686 1.2176 -0.5177 0.073 Uiso 1 1 calc R
C6 C 1.683(4) 1.324(3) -0.4140(15) 0.056(8) Uani 1 1 d U
H6C H 1.6450 1.3843 -0.3844 0.084 Uiso 1 1 calc R
H6D H 1.6650 1.2573 -0.3935 0.084 Uiso 1 1 calc R
H6E H 1.6495 1.3403 -0.4517 0.084 Uiso 1 1 calc R
C7 C 2.115(4) 0.769(3) -0.0015(18) 0.098 Uiso 1 1 d D
H7A H 2.1714 0.7806 0.0237 0.118 Uiso 1 1 calc R
C8 C 2.005(4) 0.797(3) 0.0557(18) 0.093 Uiso 1 1 d D
H8A H 2.0315 0.7568 0.0927 0.112 Uiso 1 1 calc R
H8B H 1.9400 0.7654 0.0481 0.112 Uiso 1 1 calc R
C9 C 2.147(4) 0.648(2) 0.0134(17) 0.083 Uiso 1 1 d D
H9A H 2.1115 0.6350 0.0584 0.124 Uiso 1 1 calc R
H9B H 2.2373 0.6195 0.0040 0.124 Uiso 1 1 calc R
H9C H 2.1135 0.6103 -0.0127 0.124 Uiso 1 1 calc R

loop_
_atom_site_aniso_label
_atom_site_aniso_U_11
_atom_site_aniso_U_22
_atom_site_aniso_U_33
_atom_site_aniso_U_23
_atom_site_aniso_U_13
_atom_site_aniso_U_12
Er1 0.0476(13) 0.0326(8) 0.0238(6) 0.0013(6) 0.0133(6) 0.0074(8)
Si1 0.013(5) 0.023(4) 0.018(3) -0.001(3) 0.003(3) -0.004(4)
O1 0.051(10) 0.026(8) 0.036(8) -0.006(7) -0.006(7) -0.007(7)
O2 0.057(18) 0.015(9) 0.021(9) 0.005(7) -0.008(9) -0.009(10)
O3 0.057(10) 0.034(8) 0.020(7) 0.008(6) -0.001(7) 0.004(7)
O4 0.061(19) 0.022(10) 0.016(9) -0.002(8) -0.011(10) 0.007(10)
O5 0.048(18) 0.029(11) 0.026(9) 0.005(8) -0.003(10) -0.014(10)
O6 0.046(10) 0.024(7) 0.018(7) 0.006(6) -0.002(6) -0.003(7)
O7 0.050(10) 0.040(8) 0.027(7) 0.006(7) -0.006(7) 0.004(7)
O8 0.027(9) 0.033(8) 0.024(7) 0.006(6) 0.006(6) 0.005(7)
O9 0.045(10) 0.023(8) 0.021(7) 0.005(6) 0.003(7) 0.007(7)
O10 0.025(9) 0.037(8) 0.032(7) 0.006(7) -0.008(7) 0.006(7)
O11 0.051(10) 0.026(8) 0.025(7) 0.006(6) -0.002(7) 0.002(7)
O12 0.038(10) 0.037(8) 0.020(7) -0.004(6) -0.002(7) 0.000(7)
O13 0.048(17) 0.043(12) 0.007(8) -0.001(8) -0.008(9) 0.016(11)
O14 0.051(19) 0.055(14) 0.030(10) -0.016(10) -0.004(11) 0.005(13)
O15 0.034(15) 0.012(9) 0.022(9) -0.007(7) 0.011(9) 0.003(9)
O16 0.018(14) 0.029(10) 0.022(8) -0.013(8) 0.005(8) -0.004(9)
O17 0.034(9) 0.019(7) 0.027(7) 0.003(6) 0.001(6) -0.011(7)
O18 0.014(9) 0.034(8) 0.020(7) 0.004(6) 0.001(6) -0.001(7)
O19 0.025(9) 0.024(7) 0.027(7) -0.008(6) 0.003(6) -0.002(7)
O20 0.034(17) 0.042(12) 0.031(10) -0.006(9) -0.006(10) 0.013(11)
O21 0.049(18) 0.032(11) 0.019(9) -0.001(8) -0.002(9) 0.011(11)
O22 0.043(10) 0.039(8) 0.024(7) 0.000(7) 0.003(7) 0.004(7)
O23 0.035(17) 0.043(12) 0.025(10) 0.014(9) 0.008(9) 0.018(11)
O24 0.022(15) 0.025(10) 0.045(11) 0.003(9) -0.010(10) -0.009(9)
O25 0.031(9) 0.030(8) 0.033(7) 0.006(6) 0.003(7) -0.020(7)
O26 0.047(18) 0.014(10) 0.041(10) -0.011(8) 0.001(10) -0.010(10)
O27 0.025(9) 0.018(7) 0.024(7) 0.008(6) 0.007(6) -0.008(7)
O28 0.025(9) 0.028(8) 0.015(6) 0.001(6) 0.005(6) 0.001(7)
O29 0.017(9) 0.022(7) 0.032(7) -0.009(6) -0.003(6) 0.001(6)
O30 0.033(4) 0.033(4) 0.033(4) -0.0005(10) -0.0077(14) -0.0087(14)
O31 0.044(18) 0.029(11) 0.024(9) 0.004(9) 0.003(10) 0.015(11)
O32 0.053(17) 0.024(10) 0.011(8) 0.000(7) 0.007(9) -0.019(10)
O33 0.036(10) 0.046(9) 0.041(8) -0.004(7) 0.007(7) -0.012(7)
O34 0.048(19) 0.030(12) 0.032(10) -0.008(9) 0.005(10) 0.013(11)
O35 0.07(2) 0.061(15) 0.020(10) 0.014(10) -0.010(11) 0.006(14)
O37 0.042(10) 0.037(8) 0.022(7) 0.004(6) -0.005(7) 0.001(7)
O38 0.051(19) 0.041(12) 0.030(10) -0.009(9) 0.017(10) -0.008(12)
O39 0.021(9) 0.034(8) 0.030(7) 0.000(6) 0.000(6) -0.005(7)
O4W 0.08(2) 0.032(12) 0.035(11) -0.012(10) 0.001(12) 0.013(13)
O7W 0.09(3) 0.038(14) 0.077(16) -0.010(13) -0.039(17) 0.022(15)
O8W 0.08(2) 0.035(13) 0.053(13) -0.001(11) 0.001(13) 0.012(13)
O9W 0.063(12) 0.074(11) 0.074(10) 0.008(8) -0.013(8) -0.015(8)
W1 0.0437(10) 0.0225(6) 0.0132(5) -0.0026(4) 0.0023(5) 0.0066(6)
W2 0.0443(11) 0.0234(6) 0.0153(5) 0.0032(5) 0.0021(5) 0.0068(6)
W3 0.0391(10) 0.0271(7) 0.0173(5) -0.0011(5) 0.0003(5) 0.0029(6)
W4 0.0468(11) 0.0182(6) 0.0152(5) 0.0010(4) 0.0027(5) 0.0065(6)
W5 0.0351(10) 0.0284(7) 0.0151(5) -0.0006(5) 0.0080(5) 0.0128(6)
W6 0.0364(10) 0.0272(7) 0.0165(5) 0.0035(5) 0.0086(5) 0.0084(6)
W7 0.0310(9) 0.0201(6) 0.0212(5) -0.0006(5) 0.0070(5) 0.0058(6)
W8 0.0308(10) 0.0246(6) 0.0192(5) -0.0045(5) 0.0068(5) 0.0045(6)
W9 0.0442(10) 0.0244(6) 0.0153(5) 0.0025(5) 0.0033(5) -0.0018(6)
W10 0.0406(10) 0.0257(6) 0.0150(5) 0.0011(5) 0.0010(5) 0.0040(6)
W11 0.0301(10) 0.0261(6) 0.0183(5) -0.0053(5) 0.0062(5) 0.0020(6)
Cu1 0.053(4) 0.036(2) 0.0252(18) -0.0048(16) 0.0067(18) 0.008(2)
Cu2 0.056(6) 0.075(5) 0.107(6) 0.034(4) -0.029(5) -0.015(4)
N1 0.04(3) 0.13(3) 0.07(2) -0.02(2) -0.019(18) 0.03(2)
N2 0.05(3) 0.050(18) 0.068(18) -0.006(15) -0.006(17) -0.018(16)
N3 0.023(5) 0.023(5) 0.023(5) -0.0005(10) -0.0054(16) -0.0062(16)
N4 0.10(3) 0.042(16) 0.022(12) -0.012(11) 0.017(14) -0.034(17)
C5 0.09(4) 0.06(2) 0.047(19) -0.018(17) 0.00(2) -0.05(2)
C6 0.050(11) 0.055(10) 0.048(10) 0.018(8) -0.003(8) -0.002(8)

loop_
_atom_type_symbol
_atom_type_description
_atom_type_scat_dispersion_real
_atom_type_scat_dispersion_imag
_atom_type_scat_source
C C 0.0033 0.0016 'International Tables Vol C Tables 4.2.6.8 and 6.1.1.4'
H H 0.0000 0.0000 'International Tables Vol C Tables 4.2.6.8 and 6.1.1.4'
N N 0.0061 0.0033 'International Tables Vol C Tables 4.2.6.8 and 6.1.1.4'
O O 0.0106 0.0060 'International Tables Vol C Tables 4.2.6.8 and 6.1.1.4'
Si Si 0.0817 0.0704 'International Tables Vol C Tables 4.2.6.8 and 6.1.1.4'
Cu Cu 0.3201 1.2651 'International Tables Vol C Tables 4.2.6.8 and 6.1.1.4'
W W -0.8490 6.8722 'International Tables Vol C Tables 4.2.6.8 and 6.1.1.4'
Er Er -0.2586 4.9576 'International Tables Vol C Tables 4.2.6.8 and 6.1.1.4'

loop_
_geom_angle_atom_site_label_1
_geom_angle_atom_site_label_2
_geom_angle_atom_site_label_3
_geom_angle
_geom_angle_site_symmetry_1
_geom_angle_site_symmetry_3
O36 Er1 O20 80.0(7) . .
O36 Er1 O39 74.8(6) . .
O20 Er1 O39 127.8(7) . .
O36 Er1 O2W 74.2(9) . .
O20 Er1 O2W 90.2(8) . .
O39 Er1 O2W 124.3(8) . .
O36 Er1 O24 129.1(7) . .
O20 Er1 O24 80.2(6) . .
O39 Er1 O24 81.5(6) . .
O2W Er1 O24 151.6(9) . .
O36 Er1 O1W 83.3(8) . .
O20 Er1 O1W 138.5(8) . .
O39 Er1 O1W 82.7(8) . .
O2W Er1 O1W 48.6(9) . .
O24 Er1 O1W 137.6(8) . .
O36 Er1 O11 139.8(6) . 1_455
O20 Er1 O11 76.5(8) . 1_455
O39 Er1 O11 144.7(6) . 1_455
O2W Er1 O11 73.7(9) . 1_455
O24 Er1 O11 78.1(6) . 1_455
O1W Er1 O11 93.3(9) . 1_455
O36 Er1 O3W 134.4(7) . .
O20 Er1 O3W 145.6(8) . .
O39 Er1 O3W 73.9(8) . .
O2W Er1 O3W 97.6(10) . .
O24 Er1 O3W 77.2(7) . .
O1W Er1 O3W 60.7(8) . .
O11 Er1 O3W 73.7(8) 1_455 .
O21 Si1 O28 112.3(11) . .
O21 Si1 O15 111.3(10) . .
O28 Si1 O15 107.8(8) . .
O21 Si1 O4 109.8(10) . .
O28 Si1 O4 108.3(10) . .
O15 Si1 O4 107.0(10) . .
W3 O2 W1 120.4(10) . .
W1 O3 W5 152.3(9) . .
Si1 O4 W3 127.9(10) . .
Si1 O4 W2 121.5(11) . .
W3 O4 W2 92.5(7) . .
Si1 O4 W1 122.1(10) . .
W3 O4 W1 92.3(7) . .
W2 O4 W1 90.9(5) . .
W1 O5 W4 147.6(12) . .
W2 O6 W1 121.9(8) . .
W7 O8 W2 151.7(11) . .
W2 O9 W6 150.8(9) . .
W2 O10 W3 121.7(9) . .
W3 O11 Er1 152.0(10) . 1_655
W3 O12 W9 147.9(12) . .
W3 O13 W8 151.9(10) . .
Si1 O15 W4 123.9(8) . .
Si1 O15 W10 122.6(11) . .
W4 O15 W10 91.6(6) . .
Si1 O15 W9 126.1(10) . .
W4 O15 W9 90.6(6) . .
W10 O15 W9 92.2(5) . .
W9 O16 W4 123.3(10) . .
W4 O17 W10 124.0(9) . .
W4 O18 W5 155.1(10) . .
W5 O20 Er1 131.2(10) . .
Si1 O21 W5 129.2(12) . .
Si1 O21 W6 127.1(10) . .
W5 O21 W6 92.6(7) . .
W6 O22 W5 115.9(9) . .
W6 O24 Er1 130.0(10) . .
W7 O25 W6 148.0(11) . .
W7 O27 W11 121.2(9) . .
Si1 O28 W11 123.0(10) . .
Si1 O28 W7 123.5(8) . .
W11 O28 W7 93.3(7) . .
Si1 O28 W8 124.4(11) . .
W11 O28 W8 92.9(5) . .
W7 O28 W8 90.5(6) . .
W7 O29 W8 122.0(9) . .
W8 O31 W11 121.6(9) . .
W8 O32 W9 154.3(8) . .
W9 O34 W10 124.2(9) . .
W10 O36 Er1 156.8(9) . .
W11 O37 W10 140.8(11) . .
W11 O39 Er1 156.6(10) . .
O1 W1 O3 103.6(10) . .
O1 W1 O5 100.6(8) . .
O3 W1 O5 88.2(8) . .
O1 W1 O6 101.6(8) . .
O3 W1 O6 92.9(8) . .
O5 W1 O6 156.9(7) . .
O1 W1 O2 97.9(9) . .
O3 W1 O2 158.5(8) . .
O5 W1 O2 86.6(8) . .
O6 W1 O2 83.9(8) . .
O1 W1 O4 168.8(9) . .
O3 W1 O4 86.8(8) . .
O5 W1 O4 83.7(7) . .
O6 W1 O4 73.3(6) . .
O2 W1 O4 71.9(8) . .
O7 W2 O9 102.1(10) . .
O7 W2 O10 101.0(9) . .
O9 W2 O10 156.9(7) . .
O7 W2 O6 98.4(8) . .
O9 W2 O6 89.6(9) . .
O10 W2 O6 85.3(8) . .
O7 W2 O8 102.6(8) . .
O9 W2 O8 87.0(9) . .
O10 W2 O8 89.7(8) . .
O6 W2 O8 159.0(6) . .
O7 W2 O4 169.8(9) . .
O9 W2 O4 84.6(8) . .
O10 W2 O4 72.3(8) . .
O6 W2 O4 73.7(6) . .
O8 W2 O4 85.3(6) . .
O11 W3 O2 100.2(9) . .
O11 W3 O12 99.4(9) . .
O2 W3 O12 89.8(7) . .
O11 W3 O13 101.5(9) . .
O2 W3 O13 158.3(10) . .
O12 W3 O13 88.2(7) . .
O11 W3 O10 100.3(8) . .
O2 W3 O10 87.7(7) . .
O12 W3 O10 160.2(9) . .
O13 W3 O10 86.9(8) . .
O11 W3 O4 172.3(7) . .
O2 W3 O4 75.3(8) . .
O12 W3 O4 87.0(8) . .
O13 W3 O4 83.0(8) . .
O10 W3 O4 73.4(7) . .
O14 W4 O18 101.8(10) . .
O14 W4 O17 100.2(8) . .
O18 W4 O17 91.3(8) . .
O14 W4 O16 100.5(10) . .
O18 W4 O16 157.5(7) . .
O17 W4 O16 87.4(8) . .
O14 W4 O5 101.7(8) . .
O18 W4 O5 87.0(8) . .
O17 W4 O5 157.9(7) . .
O16 W4 O5 85.9(8) . .
O14 W4 O15 170.7(7) . .
O18 W4 O15 84.6(7) . .
O17 W4 O15 72.7(7) . .
O16 W4 O15 73.6(7) . .
O5 W4 O15 85.2(7) . .
O19 W5 O20 102.1(9) . .
O19 W5 O18 100.3(8) . .
O20 W5 O18 94.4(8) . .
O19 W5 O22 98.5(8) . .
O20 W5 O22 94.2(9) . .
O18 W5 O22 157.2(8) . .
O19 W5 O3 92.9(8) . .
O20 W5 O3 164.6(8) . .
O18 W5 O3 79.4(7) . .
O22 W5 O3 87.0(8) . .
O19 W5 O21 171.0(7) . .
O20 W5 O21 84.4(8) . .
O18 W5 O21 85.2(7) . .
O22 W5 O21 74.7(7) . .
O3 W5 O21 81.1(8) . .
O23 W6 O24 99.6(10) . .
O23 W6 O22 96.8(8) . .
O24 W6 O22 93.3(9) . .
O23 W6 O25 100.0(8) . .
O24 W6 O25 91.6(8) . .
O22 W6 O25 161.5(8) . .
O23 W6 O9 95.2(9) . .
O24 W6 O9 165.2(7) . .
O22 W6 O9 85.7(8) . .
O25 W6 O9 85.1(8) . .
O23 W6 O21 171.0(8) . .
O24 W6 O21 85.4(8) . .
O22 W6 O21 75.3(7) . .
O25 W6 O21 87.3(7) . .
O9 W6 O21 80.1(7) . .
O26 W7 O8 101.3(8) . .
O26 W7 O29 97.8(9) . .
O8 W7 O29 90.5(8) . .
O26 W7 O27 98.8(8) . .
O8 W7 O27 159.8(7) . .
O29 W7 O27 86.1(8) . .
O26 W7 O25 102.0(9) . .
O8 W7 O25 87.9(8) . .
O29 W7 O25 160.0(7) . .
O27 W7 O25 88.6(8) . .
O26 W7 O28 169.5(7) . .
O8 W7 O28 86.8(7) . .
O29 W7 O28 75.2(7) . .
O27 W7 O28 73.1(6) . .
O25 W7 O28 84.8(7) . .
O30 W8 O31 103.7(8) . .
O30 W8 O32 100.7(8) . .
O31 W8 O32 88.1(8) . .
O30 W8 O13 100.8(9) . .
O31 W8 O13 155.5(9) . .
O32 W8 O13 85.4(7) . .
O30 W8 O29 102.6(8) . .
O31 W8 O29 89.4(8) . .
O32 W8 O29 156.5(8) . .
O13 W8 O29 87.2(8) . .
O30 W8 O28 174.0(7) . .
O31 W8 O28 73.6(7) . .
O32 W8 O28 84.6(7) . .
O13 W8 O28 82.2(8) . .
O29 W8 O28 72.3(7) . .
O33 W9 O34 103.8(10) . .
O33 W9 O16 102.3(9) . .
O34 W9 O16 90.9(8) . .
O33 W9 O32 101.6(9) . .
O34 W9 O32 90.1(8) . .
O16 W9 O32 155.1(7) . .
O33 W9 O12 98.6(9) . .
O34 W9 O12 157.7(9) . .
O16 W9 O12 84.7(7) . .
O32 W9 O12 85.0(7) . .
O33 W9 O15 173.5(8) . .
O34 W9 O15 73.5(8) . .
O16 W9 O15 72.1(7) . .
O32 W9 O15 84.4(7) . .
O12 W9 O15 84.3(8) . .
O35 W10 O36 100.9(10) . .
O35 W10 O17 100.7(9) . .
O36 W10 O17 94.4(8) . .
O35 W10 O37 102.9(9) . .
O36 W10 O37 94.3(8) . .
O17 W10 O37 152.8(8) . .
O35 W10 O34 97.7(10) . .
O36 W10 O34 161.4(7) . .
O17 W10 O34 82.8(8) . .
O37 W10 O34 80.7(8) . .
O35 W10 O15 165.9(10) . .
O36 W10 O15 91.6(7) . .
O17 W10 O15 71.5(6) . .
O37 W10 O15 82.6(7) . .
O34 W10 O15 70.1(7) . .
O38 W11 O39 103.2(10) . .
O38 W11 O37 100.9(8) . .
O39 W11 O37 94.8(8) . .
O38 W11 O27 100.6(8) . .
O39 W11 O27 92.4(7) . .
O37 W11 O27 155.1(8) . .
O38 W11 O31 94.8(9) . .
O39 W11 O31 161.9(8) . .
O37 W11 O31 82.0(8) . .
O27 W11 O31 83.8(7) . .
O38 W11 O28 165.2(9) . .
O39 W11 O28 90.2(7) . .
O37 W11 O28 83.9(7) . .
O27 W11 O28 72.2(7) . .
O31 W11 O28 71.8(7) . .
N3 Cu1 N1 177.7(14) . .
N3 Cu1 N4 85.7(11) . .
N1 Cu1 N4 94.3(13) . .
N3 Cu1 N2 92.8(10) . .
N1 Cu1 N2 87.0(12) . .
N4 Cu1 N2 173.1(11) . .
N3 Cu1 O4W 91.4(9) . .
N1 Cu1 O4W 90.8(13) . .
N4 Cu1 O4W 92.2(9) . .
N2 Cu1 O4W 94.5(9) . .
N6 Cu2 N6 180.0(13) 2_975 .
N6 Cu2 N5 89.4(13) 2_975 2_975
N6 Cu2 N5 90.6(14) . 2_975
N6 Cu2 N5 90.6(14) 2_975 .
N6 Cu2 N5 89.4(13) . .
N5 Cu2 N5 180.000(3) 2_975 .
C1 N1 Cu1 112(3) . .
C1 N1 H1A 109.1 . .
Cu1 N1 H1A 109.1 . .
C1 N1 H1B 109.1 . .
Cu1 N1 H1B 109.1 . .
H1A N1 H1B 107.8 . .
C2 N2 Cu1 107(2) . .
C2 N2 H2B 110.3 . .
Cu1 N2 H2B 110.3 . .
C2 N2 H2C 110.3 . .
Cu1 N2 H2C 110.3 . .
H2B N2 H2C 108.5 . .
C4 N3 Cu1 109(2) . .
C4 N3 H3A 109.8 . .
Cu1 N3 H3A 109.8 . .
C4 N3 H3B 109.8 . .
Cu1 N3 H3B 109.8 . .
H3A N3 H3B 108.3 . .
C5 N4 Cu1 108.6(18) . .
C5 N4 H4B 110.0 . .
Cu1 N4 H4B 110.0 . .
C5 N4 H4C 110.0 . .
Cu1 N4 H4C 110.0 . .
H4B N4 H4C 108.4 . .
C7 N5 Cu2 114(3) . .
C7 N5 H5A 108.9 . .
Cu2 N5 H5A 108.9 . .
C7 N5 H5B 108.9 . .
Cu2 N5 H5B 108.9 . .
H5A N5 H5B 107.7 . .
C8 N6 Cu2 102(2) . .
C8 N6 H6A 111.4 . .
Cu2 N6 H6A 111.4 . .
C8 N6 H6B 111.4 . .
Cu2 N6 H6B 111.4 . .
H6A N6 H6B 109.3 . .
N1 C1 C2 114(4) . .
N1 C1 H1C 108.7 . .
C2 C1 H1C 108.7 . .
N1 C1 H1D 108.7 . .
C2 C1 H1D 108.7 . .
H1C C1 H1D 107.6 . .
C1 C2 N2 118(3) . .
C1 C2 C3 126(4) . .
N2 C2 C3 114(4) . .
C1 C2 H2A 92.8 . .
N2 C2 H2A 92.8 . .
C3 C2 H2A 92.8 . .
C2 C3 H3C 109.5 . .
C2 C3 H3D 109.5 . .
H3C C3 H3D 109.5 . .
C2 C3 H3E 109.5 . .
H3C C3 H3E 109.5 . .
H3D C3 H3E 109.5 . .
N3 C4 C5 105(3) . .
N3 C4 C6 116(3) . .
C5 C4 C6 113(3) . .
N3 C4 H4A 107.5 . .
C5 C4 H4A 107.5 . .
C6 C4 H4A 107.5 . .
N4 C5 C4 107(3) . .
N4 C5 H5C 110.3 . .
C4 C5 H5C 110.2 . .
N4 C5 H5D 110.2 . .
C4 C5 H5D 110.2 . .
H5C C5 H5D 108.5 . .
C4 C6 H6C 109.5 . .
C4 C6 H6D 109.5 . .
H6C C6 H6D 109.5 . .
C4 C6 H6E 109.5 . .
H6C C6 H6E 109.5 . .
H6D C6 H6E 109.5 . .
N5 C7 C8 111(3) . .
N5 C7 C9 154(3) . .
C8 C7 C9 94.8(8) . .
N5 C7 H7A 90.9 . .
C8 C7 H7A 90.9 . .
C9 C7 H7A 90.9 . .
C7 C8 N6 121(3) . .
C7 C8 H8A 107.0 . .
N6 C8 H8A 107.0 . .
C7 C8 H8B 107.0 . .
N6 C8 H8B 107.0 . .
H8A C8 H8B 106.7 . .
C7 C9 H9A 109.5 . .
C7 C9 H9B 109.5 . .
H9A C9 H9B 109.5 . .
C7 C9 H9C 109.5 . .
H9A C9 H9C 109.5 . .
H9B C9 H9C 109.5 . .

loop_
_geom_bond_atom_site_label_1
_geom_bond_atom_site_label_2
_geom_bond_distance
_geom_bond_site_symmetry_2
Er1 O36 2.256(18) .
Er1 O20 2.276(19) .
Er1 O39 2.276(19) .
Er1 O2W 2.29(3) .
Er1 O24 2.293(16) .
Er1 O1W 2.46(3) .
Er1 O11 2.46(2) 1_455
Er1 O3W 2.49(3) .
Si1 O21 1.57(2) .
Si1 O28 1.645(18) .
Si1 O15 1.646(16) .
Si1 O4 1.65(2) .
O1 W1 1.713(18) .
O2 W3 1.889(17) .
O2 W1 1.97(2) .
O3 W1 1.76(2) .
O3 W5 2.14(2) .
O4 W3 2.28(2) .
O4 W2 2.365(15) .
O4 W1 2.366(16) .
O5 W1 1.908(16) .
O5 W4 1.928(18) .
O6 W2 1.919(17) .
O6 W1 1.938(15) .
O7 W2 1.706(16) .
O8 W7 1.87(2) .
O8 W2 1.922(18) .
O9 W2 1.78(2) .
O9 W6 2.12(2) .
O10 W2 1.89(2) .
O10 W3 1.949(17) .
O11 W3 1.63(2) .
O11 Er1 2.46(2) 1_655
O12 W3 1.892(16) .
O12 W9 1.981(17) .
O13 W3 1.905(18) .
O13 W8 1.908(17) .
O14 W4 1.70(2) .
O15 W4 2.322(16) .
O15 W10 2.351(18) .
O15 W9 2.389(19) .
O16 W9 1.900(16) .
O16 W4 1.906(19) .
O17 W4 1.881(17) .
O17 W10 1.915(17) .
O18 W4 1.858(18) .
O18 W5 1.956(17) .
O19 W5 1.707(17) .
O20 W5 1.76(2) .
O21 W5 2.273(18) .
O21 W6 2.287(19) .
O22 W6 1.917(19) .
O22 W5 1.972(18) .
O23 W6 1.742(18) .
O24 W6 1.756(19) .
O25 W7 1.92(2) .
O25 W6 1.962(19) .
O26 W7 1.723(16) .
O27 W7 1.912(17) .
O27 W11 1.969(15) .
O28 W11 2.323(18) .
O28 W7 2.326(16) .
O28 W8 2.400(19) .
O29 W7 1.885(19) .
O29 W8 1.954(17) .
O30 W8 1.75(2) .
O31 W8 1.85(2) .
O31 W11 2.07(2) .
O32 W8 1.898(16) .
O32 W9 1.911(16) .
O33 W9 1.70(2) .
O34 W9 1.79(2) .
O34 W10 2.07(2) .
O35 W10 1.710(17) .
O36 W10 1.790(19) .
O37 W11 1.917(18) .
O37 W10 1.932(18) .
O38 W11 1.74(2) .
O39 W11 1.77(2) .
O4W Cu1 2.35(2) .
Cu1 N3 1.95(2) .
Cu1 N1 2.00(3) .
Cu1 N4 2.00(3) .
Cu1 N2 2.04(3) .
Cu2 N6 1.93(3) 2_975
Cu2 N6 1.93(3) .
Cu2 N5 2.06(3) 2_975
Cu2 N5 2.06(3) .
N1 C1 1.45(5) .
N1 H1A 0.9000 .
N1 H1B 0.9000 .
N2 C2 1.497(10) .
N2 H2B 0.9000 .
N2 H2C 0.9000 .
N3 C4 1.49(4) .
N3 H3A 0.9000 .
N3 H3B 0.9000 .
N4 C5 1.47(5) .
N4 H4B 0.9000 .
N4 H4C 0.9000 .
N5 C7 1.30(4) .
N5 H5A 0.9000 .
N5 H5B 0.9000 .
N6 C8 1.56(4) .
N6 H6A 0.9000 .
N6 H6B 0.9000 .
C1 C2 1.47(5) .
C1 H1C 0.9700 .
C1 H1D 0.9700 .
C2 C3 1.501(10) .
C2 H2A 0.9800 .
C3 H3C 0.9600 .
C3 H3D 0.9600 .
C3 H3E 0.9600 .
C4 C5 1.54(5) .
C4 C6 1.54(5) .
C4 H4A 0.9800 .
C5 H5C 0.9700 .
C5 H5D 0.9700 .
C6 H6C 0.9600 .
C6 H6D 0.9600 .
C6 H6E 0.9600 .
C7 C8 1.493(10) .
C7 C9 1.494(10) .
C7 H7A 0.9800 .
C8 H8A 0.9700 .
C8 H8B 0.9700 .
C9 H9A 0.9600 .
C9 H9B 0.9600 .
C9 H9C 0.9600 .

loop_
_geom_hbond_atom_site_label_D
_geom_hbond_atom_site_label_H
_geom_hbond_atom_site_label_A
_geom_hbond_distance_DH
_geom_hbond_distance_HA
_geom_hbond_distance_DA
_geom_hbond_angle_DHA
_geom_hbond_site_symmetry_A
N1 H1A O35 0.90 2.54 3.22(4) 133.1 2_974
N2 H2B O29 0.90 2.20 3.10(3) 174.5 1_565
N2 H2C O9W 0.90 2.10 2.99(4) 169.6 2_775
N3 H3A O16 0.90 2.25 3.12(3) 163.3 .
N3 H3B O27 0.90 2.16 3.05(3) 168.4 1_565
N4 H4B O31 0.90 2.35 3.24(3) 170.6 2_974
N4 H4B O37 0.90 2.50 3.07(3) 121.9 2_974
N4 H4C O34 0.90 2.31 3.04(3) 138.1 2_974
N5 H5A O2 0.90 2.58 3.27(4) 134.0 .
N5 H5B O22 0.90 2.46 3.29(5) 153.7 1_655
N5 H5B O1 0.90 2.49 3.03(4) 119.4 2_975
N6 H6A O9W 0.90 2.50 3.25(4) 140.9 1_755
N6 H6A O2 0.90 2.43 3.15(4) 137.3 2_975
N6 H6B O19 0.90 2.23 3.11(5) 165.8 2_875
